data_4002449
loop_
_publ_author_name
'Tey, S.L.'
'Reddy, M.V.'
'Rao, G.V.S.'
'Yi, J.'
'Vittal, J.J.'
'Chowdary, B.V.R.'
'Ding, J.'

_publ_section_title
;
 Synthesis, Structure, and Magnetic Properties of as Single Precursors to
 LiMO2 Battery Materials
;
_journal_name_full 'Chemistry of Materials (1,1989-)'
_journal_page_first 1587
_journal_page_last 1594
_journal_volume 18
_journal_year 2006
_chemical_formula_sum 'C3 H12 Co Li N6 O7.5'
_chemical_name_systematic '(Li (H2 O) Co (N2 H3 C O2)3) (H2 O)0.5'
_space_group_IT_number 4
_symmetry_space_group_name_Hall 'P 2yb'
_symmetry_space_group_name_H-M 'P 1 21 1'
_cell_angle_alpha 90
_cell_angle_beta 92.337
_cell_angle_gamma 90
_cell_formula_units_Z 2
_cell_length_a 9.5324
_cell_length_b 5.0019
_cell_length_c 11.3136
_cell_volume 538.985
_citation_journal_id_ASTM CMATEX
_cod_data_source_file Tey_CMATEX_2006_829.cif
_cod_data_source_block C3H12Co1Li1N6O7.5
_cod_original_formula_sum 'C3 H12 Co1 Li1 N6 O7.5'
_cod_database_code 4002449

loop_
_symmetry_equiv_pos_as_xyz
x,y,z
-x,y+1/2,-z

loop_
_atom_site_label
_atom_site_type_symbol
_atom_site_fract_x
_atom_site_fract_y
_atom_site_fract_z
_atom_site_occupancy
_atom_site_U_iso_or_equiv
H12 H+1 0.509 0.82 0.003 0.5 0.0
Li1 Li+1 0.8017 -0.2618 0.1836 1 0.0
H13 H+1 0.508 1.107 0 0.5 0.0
O5 O-2 0.08888 0.0279 0.27186 1 0.0
H1 H+1 0.493 0.439 0.4322 1 0.0
O8 O-2 0.5268 0.961 -0.0431 0.5 0.0
N3 N-2 0.1539 0.5126 0.43058 1 0.0
C2 C+4 0.189 0.1517 0.56749 1 0.0
H6 H+1 0.072 0.47 0.59 1 0.0
C3 C+4 0.0313 0.1151 0.17644 1 0.0
H8 H+1 0.216 0.615 0.191 1 0.0
H2 H+1 0.475 0.567 0.321 1 0.0
Co1 Co+2 0.2708 0.23248 0.329867 1 0.0
O2 O-2 0.6158 -0.1175 0.19478 1 0.0
N1 N-2 0.4736 0.4109 0.35624 1 0.0
H3 H+1 0.662 0.274 0.291 1 0.0
C1 C+4 0.5278 0.0186 0.2477 1 0.0
O7 O-2 0.7669 -0.541 0.06044 1 0.0
O3 O-2 0.2701 0.0479 0.49295 1 0.0
H11 H+1 0.816 -0.693 0.073 1 0.0
H4 H+1 0.074 0.547 0.392 1 0.0
N6 N-2 0.0839 0.3393 0.12617 1 0.0
H10 H+1 0.6764 -0.591 0.053 1 0.0
N4 N-2 0.1224 0.3856 0.5384 1 0.0
H5 H+1 0.203 0.663 0.439 1 0.0
H7 H+1 0.283 0.414 0.125 1 0.0
H9 H+1 0.068 0.357 0.0488 1 0.0
N5 N-2 0.2137 0.4444 0.17097 1 0.0
O1 O-2 0.39774 -0.0417 0.25039 1 0.0
N2 N-2 0.5729 0.2349 0.3083 1 0.0
O6 O-2 -0.07509 0.0114 0.12415 1 0.0
O4 O-2 0.16313 0.0486 0.66632 1 0.0
